data_7241664
loop_
_publ_author_name
'Awatani, Ayano'
'Suzuki, Masaaki'

_publ_section_title
;
 Circular linkage of intramolecular multi-hydrogen bonding frameworks
 through nucleophilic substitutions of \b-dicarbonyls onto cyanuric
 chloride and subsequent tautomerisation
;
_journal_issue 64
_journal_name_full 'RSC Advances'
_journal_page_first 39033
_journal_page_last 39036
_journal_paper_doi 10.1039/D0RA07677E
_journal_volume 10
_journal_year 2020
_chemical_formula_moiety 'C3.5 H3.5 N0.5 O1, C0.17 H0.67 O0.17 '
_chemical_formula_sum 'C3.67 H4.17 N0.5 O1.17'
_chemical_formula_weight 73.91
_space_group_crystal_system hexagonal
_space_group_IT_number 176
_space_group_name_Hall '-P 6c'
_space_group_name_H-M_alt 'P 63/m'
_atom_sites_solution_hydrogens geom
_audit_creation_method SHELXL-2014/7
_audit_update_record
;
2020-07-07 deposited with the CCDC.	2020-10-14 downloaded from the CCDC.
;
_cell_angle_alpha 90
_cell_angle_beta 90
_cell_angle_gamma 120
_cell_formula_units_Z 12
_cell_length_a 13.202(7)
_cell_length_b 13.202(7)
_cell_length_c 6.454(4)
_cell_measurement_reflns_used 628
_cell_measurement_temperature 93(2)
_cell_measurement_theta_max 72.9
_cell_measurement_theta_min 31.5
_cell_volume 974.2(9)
_computing_structure_refinement 'SHELXL-2014/7 (Sheldrick, 2014)'
_diffrn_ambient_temperature 93(2)
_diffrn_detector_area_resol_mean 5.8140
_diffrn_measured_fraction_theta_full 0.998
_diffrn_measured_fraction_theta_max 0.992
_diffrn_measurement_device_type 'Rigaku XtaLAB P200'
_diffrn_measurement_method \w
_diffrn_radiation_type CuK\a
_diffrn_radiation_wavelength 1.54187
_diffrn_reflns_av_R_equivalents 0.0743
_diffrn_reflns_av_unetI/netI 0.0166
_diffrn_reflns_Laue_measured_fraction_full 0.998
_diffrn_reflns_Laue_measured_fraction_max 0.992
_diffrn_reflns_limit_h_max 16
_diffrn_reflns_limit_h_min -16
_diffrn_reflns_limit_k_max 16
_diffrn_reflns_limit_k_min -16
_diffrn_reflns_limit_l_max 7
_diffrn_reflns_limit_l_min -7
_diffrn_reflns_number 26405
_diffrn_reflns_point_group_measured_fraction_full 0.998
_diffrn_reflns_point_group_measured_fraction_max 0.992
_diffrn_reflns_theta_full 67.687
_diffrn_reflns_theta_max 73.194
_diffrn_reflns_theta_min 3.866
_exptl_absorpt_coefficient_mu 0.953
_exptl_absorpt_correction_T_max 0.991
_exptl_absorpt_correction_T_min 0.966
_exptl_absorpt_correction_type multi-scan
_exptl_absorpt_process_details 'REQAB (Rigaku, 1998)'
_exptl_crystal_colour colorless
_exptl_crystal_density_diffrn 1.512
_exptl_crystal_description prism
_exptl_crystal_F_000 468
_exptl_crystal_size_max 0.250
_exptl_crystal_size_mid 0.030
_exptl_crystal_size_min 0.010
_refine_diff_density_max 0.146
_refine_diff_density_min -0.254
_refine_diff_density_rms 0.057
_refine_ls_extinction_method none
_refine_ls_goodness_of_fit_ref 1.013
_refine_ls_hydrogen_treatment constr
_refine_ls_matrix_type full
_refine_ls_number_parameters 105
_refine_ls_number_reflns 707
_refine_ls_number_restraints 87
_refine_ls_restrained_S_all 1.003
_refine_ls_R_factor_all 0.0564
_refine_ls_R_factor_gt 0.0502
_refine_ls_shift/su_max 0.000
_refine_ls_shift/su_mean 0.000
_refine_ls_structure_factor_coef Fsqd
_refine_ls_weighting_details 'w=1/[\s^2^(Fo^2^)+(0.0450P)^2^+0.4910P] where P=(Fo^2^+2Fc^2^)/3'
_refine_ls_weighting_scheme calc
_refine_ls_wR_factor_gt 0.1146
_refine_ls_wR_factor_ref 0.1171
_reflns_Friedel_coverage 0.000
_reflns_number_gt 581
_reflns_number_total 707
_reflns_threshold_expression 'I > 2\s(I)'
_cod_data_source_file d0ra07677e2.cif
_cod_data_source_block 91220su
_cod_original_cell_volume 974.2(12)
_cod_original_formula_sum 'C3.67 H4.17 N0.50 O1.17'
_cod_database_code 7241664
_shelx_shelxl_version_number 2014/7
_shelx_space_group_comment
;
The symmetry employed for this shelxl refinement is uniquely defined
by the following loop, which should always be used as a source of
symmetry information in preference to the above space-group names.
They are only intended as comments.
;
_shelx_estimated_absorpt_t_min 0.797
_shelx_estimated_absorpt_t_max 0.991

loop_
_space_group_symop_operation_xyz
'x, y, z'
'-x, -y, z+1/2'
'-y, x-y, z'
'-x+y, -x, z'
'x-y, x, z+1/2'
'y, -x+y, z+1/2'
'-x, -y, -z'
'x, y, -z-1/2'
'y, -x+y, -z'
'x-y, x, -z'
'-x+y, -x, -z-1/2'
'-y, x-y, -z-1/2'

loop_
_atom_site_label
_atom_site_type_symbol
_atom_site_fract_x
_atom_site_fract_y
_atom_site_fract_z
_atom_site_U_iso_or_equiv
_atom_site_adp_type
_atom_site_occupancy
_atom_site_site_symmetry_order
_atom_site_calc_flag
_atom_site_refinement_flags_posn
_atom_site_refinement_flags_adp
_atom_site_refinement_flags_occupancy
_atom_site_disorder_assembly
_atom_site_disorder_group
N2 N 0.08840(14) 0.11049(14) 0.2500 0.0325(5) Uani 1 2 d S T P . .
H1 H 0.1466 0.1832 0.2500 0.039 Uiso 1 2 calc R U P . .
C7 C 0.11518(17) 0.02309(16) 0.2500 0.0323(5) Uani 1 2 d S T P . .
O3 O 0.17674(14) -0.15425(14) 0.2500 0.0490(5) Uani 1 2 d S T P A .
C8 C 0.23086(18) 0.04627(19) 0.2500 0.0372(5) Uani 1 2 d S T P A .
O4 O 0.31244(13) 0.25202(13) 0.2500 0.0472(5) Uani 1 2 d S T P A .
C11 C 0.2547(2) -0.0509(2) 0.2500 0.0456(6) Uani 1 2 d DS T P . .
C9 C 0.32762(19) 0.1673(2) 0.2500 0.0435(6) Uani 1 2 d DS T P . .
C12A C 0.3864(11) -0.0072(11) 0.225(3) 0.048(3) Uani 0.25 1 d D U P A -1
H6 H 0.4005 -0.0728 0.2540 0.058 Uiso 0.25 1 calc R U P A -1
H7 H 0.4094 0.0175 0.0799 0.058 Uiso 0.25 1 calc R U P A -1
C10A C 0.4492(13) 0.1835(16) 0.248(6) 0.052(2) Uani 0.25 1 d D U P A -1
H8 H 0.4717 0.1816 0.1021 0.062 Uiso 0.25 1 calc R U P A -1
H9 H 0.5043 0.2621 0.3037 0.062 Uiso 0.25 1 calc R U P A -1
C13 C 0.4635(18) 0.0947(14) 0.368(2) 0.049(3) Uani 0.25 1 d D U P A -1
H2 H 0.4319 0.0838 0.5108 0.059 Uiso 0.25 1 calc R U P A -1
H3 H 0.5456 0.1117 0.3721 0.059 Uiso 0.25 1 calc R U P A -1
O5 O 0.4440(7) -0.2257(9) 0.1848(16) 0.087(4) Uani 0.1667 1 d D U P B -1
H14 H 0.5001 -0.2384 0.1752 0.131 Uiso 0.1667 1 calc R U P B -1
C14 C 0.342(2) -0.329(3) 0.267(10) 0.076(7) Uani 0.1667 1 d D U P B -1
H15 H 0.3537 -0.3964 0.2544 0.113 Uiso 0.1667 1 calc R U P B -1
H16 H 0.2727 -0.3434 0.1888 0.113 Uiso 0.1667 1 calc R U P B -1
H17 H 0.3322 -0.3160 0.4133 0.113 Uiso 0.1667 1 calc R U P B -1
C12B C 0.3746(11) -0.0355(11) 0.276(3) 0.048(3) Uani 0.25 1 d D U P A -2
H10 H 0.3797 -0.0995 0.2056 0.058 Uiso 0.25 1 calc R U P A -2
H11 H 0.3930 -0.0356 0.4245 0.058 Uiso 0.25 1 calc R U P A -2
C10B C 0.4530(13) 0.1948(17) 0.207(3) 0.052(2) Uani 0.25 1 d D U P A -2
H12 H 0.5041 0.2403 0.3236 0.062 Uiso 0.25 1 calc R U P A -2
H13 H 0.4825 0.2433 0.0800 0.062 Uiso 0.25 1 calc R U P A -2
C15 C 0.4586(17) 0.0818(13) 0.177(2) 0.046(3) Uani 0.25 1 d D U P A -2
H4 H 0.4547 0.0677 0.0262 0.055 Uiso 0.25 1 calc R U P A -2
H5 H 0.5380 0.1006 0.2217 0.055 Uiso 0.25 1 calc R U P A -2

loop_
_atom_site_aniso_label
_atom_site_aniso_U_11
_atom_site_aniso_U_22
_atom_site_aniso_U_33
_atom_site_aniso_U_23
_atom_site_aniso_U_13
_atom_site_aniso_U_12
N2 0.0322(9) 0.0302(8) 0.0329(10) 0.000 0.000 0.0139(7)
C7 0.0361(11) 0.0354(10) 0.0257(11) 0.000 0.000 0.0180(8)
O3 0.0485(9) 0.0493(10) 0.0588(11) 0.000 0.000 0.0316(8)
C8 0.0355(11) 0.0452(12) 0.0316(11) 0.000 0.000 0.0209(9)
O4 0.0386(9) 0.0413(9) 0.0528(11) 0.000 0.000 0.0133(7)
C11 0.0447(13) 0.0589(15) 0.0417(14) 0.000 0.000 0.0323(12)
C9 0.0376(12) 0.0507(13) 0.0383(13) 0.000 0.000 0.0193(10)
C12A 0.043(2) 0.053(5) 0.058(5) 0.004(4) 0.002(4) 0.031(3)
C10A 0.0339(13) 0.061(3) 0.052(6) -0.007(3) -0.007(3) 0.0167(17)
C13 0.031(4) 0.059(5) 0.052(6) 0.010(4) -0.005(4) 0.018(3)
O5 0.055(4) 0.112(6) 0.108(10) 0.059(6) 0.034(5) 0.052(4)
C14 0.072(11) 0.107(12) 0.079(14) 0.040(11) 0.018(13) 0.068(10)
C12B 0.043(2) 0.053(5) 0.058(5) 0.004(4) 0.002(4) 0.031(3)
C10B 0.0339(13) 0.061(3) 0.052(6) -0.007(3) -0.007(3) 0.0167(17)
C15 0.032(4) 0.056(4) 0.051(6) -0.008(4) -0.001(4) 0.023(3)

loop_
_atom_type_symbol
_atom_type_description
_atom_type_scat_dispersion_real
_atom_type_scat_dispersion_imag
_atom_type_scat_source
C C 0.0181 0.0091 'International Tables Vol C Tables 4.2.6.8 and 6.1.1.4'
H H 0.0000 0.0000 'International Tables Vol C Tables 4.2.6.8 and 6.1.1.4'
N N 0.0311 0.0180 'International Tables Vol C Tables 4.2.6.8 and 6.1.1.4'
O O 0.0492 0.0322 'International Tables Vol C Tables 4.2.6.8 and 6.1.1.4'

loop_
_geom_angle_atom_site_label_1
_geom_angle_atom_site_label_2
_geom_angle_atom_site_label_3
_geom_angle
_geom_angle_site_symmetry_1
_geom_angle_site_symmetry_3
_geom_angle_publ_flag
C7 N2 C7 124.10(19) . 3 ?
C7 N2 H1 117.9 . . ?
C7 N2 H1 117.9 3 . ?
N2 C7 N2 115.90(19) . 4 ?
N2 C7 C8 122.04(17) . . ?
N2 C7 C8 122.06(17) 4 . ?
C7 C8 C9 119.99(19) . . ?
C7 C8 C11 119.79(19) . . ?
C9 C8 C11 120.22(19) . . ?
O3 C11 C8 122.97(19) . . ?
O3 C11 C12B 112.9(5) . . ?
C8 C11 C12B 123.7(5) . . ?
O3 C11 C12A 125.1(5) . . ?
C8 C11 C12A 111.6(6) . . ?
O4 C9 C8 122.82(19) . . ?
O4 C9 C10A 121.0(7) . . ?
C8 C9 C10A 116.1(7) . . ?
O4 C9 C10B 115.6(7) . . ?
C8 C9 C10B 120.5(7) . . ?
C13 C12A C11 113.4(14) . . ?
C13 C12A H6 108.9 . . ?
C11 C12A H6 108.9 . . ?
C13 C12A H7 108.9 . . ?
C11 C12A H7 108.9 . . ?
H6 C12A H7 107.7 . . ?
C13 C10A C9 115.2(19) . . ?
C13 C10A H8 108.5 . . ?
C9 C10A H8 108.5 . . ?
C13 C10A H9 108.5 . . ?
C9 C10A H9 108.5 . . ?
H8 C10A H9 107.5 . . ?
C10A C13 C12A 94.9(15) . . ?
C10A C13 H2 112.8 . . ?
C12A C13 H2 112.8 . . ?
C10A C13 H3 112.8 . . ?
C12A C13 H3 112.8 . . ?
H2 C13 H3 110.2 . . ?
C14 O5 H14 109.5 . . ?
O5 C14 H15 109.5 . . ?
O5 C14 H16 109.5 . . ?
H15 C14 H16 109.5 . . ?
O5 C14 H17 109.5 . . ?
H15 C14 H17 109.5 . . ?
H16 C14 H17 109.5 . . ?
C11 C12B C15 105.9(13) . . ?
C11 C12B H10 110.5 . . ?
C15 C12B H10 110.5 . . ?
C11 C12B H11 110.5 . . ?
C15 C12B H11 110.5 . . ?
H10 C12B H11 108.7 . . ?
C9 C10B C15 111.2(14) . . ?
C9 C10B H12 109.4 . . ?
C15 C10B H12 109.4 . . ?
C9 C10B H13 109.4 . . ?
C15 C10B H13 109.4 . . ?
H12 C10B H13 108.0 . . ?
C12B C15 C10B 124.8(15) . . ?
C12B C15 H4 106.1 . . ?
C10B C15 H4 106.1 . . ?
C12B C15 H5 106.1 . . ?
C10B C15 H5 106.1 . . ?
H4 C15 H5 106.3 . . ?

loop_
_geom_bond_atom_site_label_1
_geom_bond_atom_site_label_2
_geom_bond_distance
_geom_bond_site_symmetry_2
_geom_bond_publ_flag
N2 C7 1.365(3) . ?
N2 C7 1.367(3) 3 ?
N2 H1 0.8800 . ?
C7 N2 1.367(3) 4 ?
C7 C8 1.400(3) . ?
O3 C11 1.232(3) . ?
C8 C9 1.464(3) . ?
C8 C11 1.465(3) . ?
O4 C9 1.231(3) . ?
C11 C12B 1.501(13) . ?
C11 C12A 1.543(13) . ?
C9 C10A 1.510(14) . ?
C9 C10B 1.533(14) . ?
C12A C13 1.526(15) . ?
C12A H6 0.9900 . ?
C12A H7 0.9900 . ?
C10A C13 1.497(19) . ?
C10A H8 0.9900 . ?
C10A H9 0.9900 . ?
C13 H2 0.9900 . ?
C13 H3 0.9900 . ?
O5 C14 1.451(11) . ?
O5 H14 0.8400 . ?
C14 H15 0.9800 . ?
C14 H16 0.9800 . ?
C14 H17 0.9800 . ?
C12B C15 1.521(14) . ?
C12B H10 0.9900 . ?
C12B H11 0.9900 . ?
C10B C15 1.542(17) . ?
C10B H12 0.9900 . ?
C10B H13 0.9900 . ?
C15 H4 0.9900 . ?
C15 H5 0.9900 . ?

loop_
_geom_hbond_atom_site_label_D
_geom_hbond_atom_site_label_H
_geom_hbond_atom_site_label_A
_geom_hbond_distance_DH
_geom_hbond_distance_HA
_geom_hbond_distance_DA
_geom_hbond_angle_DHA
_geom_hbond_site_symmetry_A
N2 H1 O3 0.88 1.90 2.588(3) 133.6 3
N2 H1 O4 0.88 1.91 2.591(3) 133.5 .

loop_
_geom_torsion_atom_site_label_1
_geom_torsion_atom_site_label_2
_geom_torsion_atom_site_label_3
_geom_torsion_atom_site_label_4
_geom_torsion
_geom_torsion_site_symmetry_1
_geom_torsion_site_symmetry_2
_geom_torsion_site_symmetry_3
_geom_torsion_site_symmetry_4
_geom_torsion_publ_flag
C7 N2 C7 N2 0.0 3 . . 4 ?
C7 N2 C7 C8 180.0 3 . . . ?
N2 C7 C8 C9 0.0 . . . . ?
N2 C7 C8 C9 180.0 4 . . . ?
N2 C7 C8 C11 180.0 . . . . ?
N2 C7 C8 C11 0.0 4 . . . ?
C7 C8 C11 O3 0.0 . . . . ?
C9 C8 C11 O3 180.0 . . . . ?
C7 C8 C11 C12B -172.3(10) . . . . ?
C9 C8 C11 C12B 7.7(10) . . . . ?
C7 C8 C11 C12A 173.6(9) . . . . ?
C9 C8 C11 C12A -6.4(9) . . . . ?
C7 C8 C9 O4 0.0 . . . . ?
C11 C8 C9 O4 180.0 . . . . ?
C7 C8 C9 C10A -179.4(18) . . . . ?
C11 C8 C9 C10A 0.6(18) . . . . ?
C7 C8 C9 C10B -167.8(8) . . . . ?
C11 C8 C9 C10B 12.2(8) . . . . ?
O3 C11 C12A C13 -139.1(10) . . . . ?
C8 C11 C12A C13 47.4(16) . . . . ?
O4 C9 C10A C13 144.9(14) . . . . ?
C8 C9 C10A C13 -36(3) . . . . ?
C9 C10A C13 C12A 67(3) . . . . ?
C11 C12A C13 C10A -74.3(19) . . . . ?
O3 C11 C12B C15 154.8(8) . . . . ?
C8 C11 C12B C15 -32.2(15) . . . . ?
O4 C9 C10B C15 -171.4(11) . . . . ?
C8 C9 C10B C15 -2.8(18) . . . . ?
C11 C12B C15 C10B 44(2) . . . . ?
C9 C10B C15 C12B -28(2) . . . . ?
